data_1506826
loop_
_publ_author_name
'Xin, Hao'
'Shi, Mei'
'Gao, Xi Cun'
'Huang, Yan Yi'
'Gong, Ze Liang'
'Nie, Dao Bo'
'Cao, Hong'
'Bian, Zu Qiang'
'Li, Fu You'
'Huang, Chun Hui'

_publ_section_title
;
 The Effect of Different Neutral Ligands on Photoluminescence and
 Electroluminescence Properties of Ternary Terbium Complexes
;
_journal_issue 30
_journal_name_full 'The Journal of Physical Chemistry B'
_journal_page_first 10796
_journal_paper_doi 10.1021/jp037816h
_journal_volume 108
_journal_year 2004
_chemical_formula_sum 'C48 H59 N6 O7 Tb'
_chemical_formula_weight 959.61
_chemical_name_systematic
; 
 ? 
;
_space_group_IT_number 14
_symmetry_cell_setting monoclinic
_symmetry_space_group_name_Hall '-P 2ybc'
_symmetry_space_group_name_H-M 'P 1 21/c 1'
_atom_sites_solution_hydrogens geom
_atom_sites_solution_primary direct
_atom_sites_solution_secondary difmap
_audit_creation_method SHELXL-97
_cell_angle_alpha 90.00
_cell_angle_beta 118.0640(10)
_cell_angle_gamma 90.00
_cell_formula_units_Z 4
_cell_length_a 15.4491(5)
_cell_length_b 23.7237(7)
_cell_length_c 15.0800(5)
_cell_measurement_temperature 293(2)
_cell_measurement_theta_max 27.42
_cell_measurement_theta_min 1.75
_cell_volume 4877.1(3)
_computing_cell_refinement 'RAPID AUTO (RIGAKU, 2001)'
_computing_data_collection 'RAPID AUTO (RIGAKU, 2001)'
_computing_data_reduction 'RAPID AUTO (RIGAKU, 2001)'
_computing_molecular_graphics 'SHELXTL (SIEMENS, 1994)'
_computing_publication_material 'SHELXTL (SIEMENS, 1994)'
_computing_structure_refinement 'SHELXL-97 (Sheldrick, 1997)'
_computing_structure_solution 'SHELXS-97 (Sheldrick, 1990)'
_diffrn_ambient_temperature 293(2)
_diffrn_measured_fraction_theta_full 0.994
_diffrn_measured_fraction_theta_max 0.994
_diffrn_measurement_device_type 'RIGAKU R-AXIS RAPID IP'
_diffrn_measurement_method OSCILLATION
_diffrn_radiation_monochromator graphite
_diffrn_radiation_source 'ROTATING ANODE'
_diffrn_radiation_type MoK\a
_diffrn_radiation_wavelength 0.71073
_diffrn_reflns_av_R_equivalents 0.0466
_diffrn_reflns_av_sigmaI/netI 0.1743
_diffrn_reflns_limit_h_max 20
_diffrn_reflns_limit_h_min -20
_diffrn_reflns_limit_k_max 30
_diffrn_reflns_limit_k_min -30
_diffrn_reflns_limit_l_max 19
_diffrn_reflns_limit_l_min -19
_diffrn_reflns_number 20892
_diffrn_reflns_theta_full 27.42
_diffrn_reflns_theta_max 27.42
_diffrn_reflns_theta_min 1.75
_exptl_absorpt_coefficient_mu 0.664
_exptl_absorpt_correction_T_max 0.8618
_exptl_absorpt_correction_T_min 0.7347
_exptl_absorpt_correction_type empirical
_exptl_crystal_density_diffrn 1.307
_exptl_crystal_density_method 'not measured'
_exptl_crystal_F_000 1988
_exptl_crystal_size_max 0.50
_exptl_crystal_size_mid 0.31
_exptl_crystal_size_min 0.23
_refine_diff_density_max 0.605
_refine_diff_density_min -0.596
_refine_diff_density_rms 0.094
_refine_ls_extinction_method none
_refine_ls_goodness_of_fit_ref 0.831
_refine_ls_hydrogen_treatment mixed
_refine_ls_matrix_type full
_refine_ls_number_parameters 568
_refine_ls_number_reflns 11057
_refine_ls_number_restraints 0
_refine_ls_restrained_S_all 0.831
_refine_ls_R_factor_all 0.1218
_refine_ls_R_factor_gt 0.0494
_refine_ls_shift/su_max 0.006
_refine_ls_shift/su_mean 0.001
_refine_ls_structure_factor_coef Fsqd
_refine_ls_weighting_details 'calc w=1/[\s^2^(Fo^2^)+(0.0500P)^2^+0.0000P] where P=(Fo^2^+2Fc^2^)/3'
_refine_ls_weighting_scheme calc
_refine_ls_wR_factor_gt 0.1160
_refine_ls_wR_factor_ref 0.1245
_reflns_number_gt 4412
_reflns_number_total 11057
_reflns_threshold_expression >2sigma(I)
_cod_data_source_file jp037816hsi20031212_114106.cif
_cod_data_source_block 568
_cod_depositor_comments
;
The following automatic conversions were performed:
'_atom_site_symetry_multiplicity' tag replaced with
'_atom_site_symmetry_multiplicity'.

Automatic conversion script
Id: cif_correct_tags 1440 2010-10-19 06:21:57Z saulius 

The following automatic conversions were performed:

'_symmetry_cell_setting' value 'MONOCLINIC' changed to 'monoclinic'
according to /home/saulius/struct/CIF-dictionaries/cif_core.dic
dictionary named 'cif_core.dic' version 2.4.1 from
2010-06-29.

'_exptl_absorpt_correction_type' value 'EMPIRICAL'
changed to 'empirical' according to
/home/saulius/struct/CIF-dictionaries/cif_core.dic dictionary named
'cif_core.dic' version 2.4.1 from 2010-06-29.

Automatic conversion script
Id: cif_fix_values 1715 2011-07-08 13:25:40Z adriana 
;
_cod_original_sg_symbol_H-M P2(1)/c
_cod_database_code 1506826

loop_
_symmetry_equiv_pos_as_xyz
'x, y, z'
'-x, y+1/2, -z+1/2'
'-x, -y, -z'
'x, -y-1/2, z-1/2'

loop_
_atom_site_label
_atom_site_type_symbol
_atom_site_fract_x
_atom_site_fract_y
_atom_site_fract_z
_atom_site_U_iso_or_equiv
_atom_site_adp_type
_atom_site_occupancy
_atom_site_symmetry_multiplicity
_atom_site_calc_flag
_atom_site_refinement_flags
_atom_site_disorder_assembly
_atom_site_disorder_group
Te1 Te 0.27695(2) 0.596951(15) 0.22485(2) 0.04739(12) Uani 1 1 d . . .
O1 O 0.1381(3) 0.5618(2) 0.2223(3) 0.0958(14) Uani 1 1 d . . .
O1W O 0.3218(3) 0.62931(19) 0.3920(3) 0.1033(14) Uani 1 1 d . . .
H1WA H 0.2726 0.6313 0.3994 0.155 Uiso 1 1 calc R . .
O2 O 0.2160(3) 0.5308(2) 0.0978(3) 0.1008(15) Uani 1 1 d . . .
O3 O 0.2855(3) 0.6426(2) 0.0960(3) 0.0979(14) Uani 1 1 d . . .
O4 O 0.2059(3) 0.6832(2) 0.2123(3) 0.1004(15) Uani 1 1 d . . .
O5 O 0.3476(3) 0.51479(18) 0.3099(3) 0.0956(14) Uani 1 1 d . . .
O6 O 0.4450(3) 0.60744(19) 0.2883(3) 0.1062(16) Uani 1 1 d . . .
N1 N 0.0295(4) 0.4920(3) 0.2141(4) 0.0916(17) Uani 1 1 d . . .
N2 N -0.0065(4) 0.4394(3) 0.1663(5) 0.105(2) Uani 1 1 d . . .
N3 N 0.2978(4) 0.7153(3) -0.0022(4) 0.0945(17) Uani 1 1 d . . .
N4 N 0.2800(5) 0.7743(3) -0.0152(5) 0.117(2) Uani 1 1 d . . .
N5 N 0.4612(4) 0.4444(2) 0.3960(4) 0.0816(16) Uani 1 1 d . . .
N6 N 0.5649(4) 0.4374(2) 0.4430(4) 0.0927(17) Uani 1 1 d . . .
C1 C -0.0090(5) 0.5120(4) 0.2764(5) 0.088(2) Uani 1 1 d . . .
C2 C 0.0088(6) 0.5647(4) 0.3147(7) 0.138(3) Uani 1 1 d . . .
H2B H 0.0493 0.5881 0.3011 0.165 Uiso 1 1 calc R . .
C3 C -0.0315(7) 0.5852(5) 0.3740(7) 0.170(5) Uani 1 1 d . . .
H3A H -0.0174 0.6218 0.3990 0.205 Uiso 1 1 calc R . .
C4 C -0.0903(7) 0.5527(5) 0.3951(8) 0.149(4) Uani 1 1 d . . .
H4B H -0.1193 0.5662 0.4327 0.179 Uiso 1 1 calc R . .
C5 C -0.1060(8) 0.4982(5) 0.3586(9) 0.173(5) Uani 1 1 d . . .
H5A H -0.1438 0.4741 0.3748 0.208 Uiso 1 1 calc R . .
C6 C -0.0666(7) 0.4784(4) 0.2977(7) 0.143(4) Uani 1 1 d . . .
H6B H -0.0803 0.4419 0.2720 0.172 Uiso 1 1 calc R . .
C7 C 0.0946(5) 0.5140(3) 0.1865(5) 0.084(2) Uani 1 1 d . . .
C8 C 0.1040(5) 0.4764(3) 0.1206(5) 0.084(2) Uani 1 1 d . . .
C9 C 0.0375(5) 0.4320(3) 0.1103(5) 0.091(2) Uani 1 1 d . . .
C10 C 0.0095(6) 0.3791(3) 0.0480(6) 0.151(4) Uani 1 1 d . . .
H10A H -0.0380 0.3585 0.0592 0.226 Uiso 1 1 calc R . .
H10B H 0.0667 0.3562 0.0669 0.226 Uiso 1 1 calc R . .
H10C H -0.0181 0.3888 -0.0218 0.226 Uiso 1 1 calc R . .
C11 C 0.1610(5) 0.4850(4) 0.0752(6) 0.097(2) Uani 1 1 d . . .
C12 C 0.1671(5) 0.4490(4) -0.0045(5) 0.124(3) Uani 1 1 d . . .
H12A H 0.1184 0.4194 -0.0229 0.149 Uiso 1 1 calc R . .
H12B H 0.1484 0.4723 -0.0636 0.149 Uiso 1 1 calc R . .
C13 C 0.2642(6) 0.4216(3) 0.0202(6) 0.109(3) Uani 1 1 d . . .
C14 C 0.2474(7) 0.3779(4) -0.0629(7) 0.186(5) Uani 1 1 d . . .
H14A H 0.1996 0.3507 -0.0671 0.279 Uiso 1 1 calc R . .
H14B H 0.3081 0.3591 -0.0468 0.279 Uiso 1 1 calc R . .
H14C H 0.2241 0.3969 -0.1262 0.279 Uiso 1 1 calc R . .
C15 C 0.3394(8) 0.4642(5) 0.0285(10) 0.257(7) Uani 1 1 d . . .
H15A H 0.3491 0.4910 0.0801 0.385 Uiso 1 1 calc R . .
H15B H 0.3169 0.4835 -0.0345 0.385 Uiso 1 1 calc R . .
H15C H 0.4002 0.4455 0.0451 0.385 Uiso 1 1 calc R . .
C16 C 0.2992(9) 0.3902(5) 0.1192(8) 0.264(8) Uani 1 1 d . . .
H16A H 0.2509 0.3628 0.1130 0.396 Uiso 1 1 calc R . .
H16B H 0.3087 0.4166 0.1714 0.396 Uiso 1 1 calc R . .
H16C H 0.3600 0.3716 0.1358 0.396 Uiso 1 1 calc R . .
C17 C 0.3338(5) 0.6844(3) -0.0589(5) 0.0813(19) Uani 1 1 d . . .
C18 C 0.3126(6) 0.6283(3) -0.0790(6) 0.116(3) Uani 1 1 d . . .
H18A H 0.2767 0.6094 -0.0530 0.139 Uiso 1 1 calc R . .
C19 C 0.3453(7) 0.5994(4) -0.1391(6) 0.136(3) Uani 1 1 d . . .
H19A H 0.3294 0.5616 -0.1549 0.164 Uiso 1 1 calc R . .
C20 C 0.4010(7) 0.6273(4) -0.1745(7) 0.132(3) Uani 1 1 d . . .
H20A H 0.4247 0.6082 -0.2125 0.158 Uiso 1 1 calc R . .
C21 C 0.4215(6) 0.6841(5) -0.1530(6) 0.123(3) Uani 1 1 d . . .
H21A H 0.4581 0.7028 -0.1783 0.148 Uiso 1 1 calc R . .
C22 C 0.3881(5) 0.7151(4) -0.0931(5) 0.103(2) Uani 1 1 d . . .
H22A H 0.4020 0.7531 -0.0784 0.124 Uiso 1 1 calc R . .
C23 C 0.2725(5) 0.6952(3) 0.0680(5) 0.085(2) Uani 1 1 d . . .
C24 C 0.2338(5) 0.7403(3) 0.0982(5) 0.088(2) Uani 1 1 d . . .
C25 C 0.2403(6) 0.7876(3) 0.0447(6) 0.106(2) Uani 1 1 d . . .
C26 C 0.2110(7) 0.8478(3) 0.0415(7) 0.165(4) Uani 1 1 d . . .
H26A H 0.2257 0.8681 -0.0048 0.248 Uiso 1 1 calc R . .
H26B H 0.2466 0.8640 0.1073 0.248 Uiso 1 1 calc R . .
H26C H 0.1419 0.8499 0.0200 0.248 Uiso 1 1 calc R . .
C27 C 0.1978(4) 0.7311(3) 0.1686(5) 0.086(2) Uani 1 1 d . . .
C28 C 0.1469(5) 0.7770(3) 0.1968(6) 0.111(3) Uani 1 1 d . A .
H28A H 0.1554 0.8123 0.1696 0.134 Uiso 1 1 calc R . .
H28B H 0.1802 0.7805 0.2694 0.134 Uiso 1 1 calc R . .
C29 C 0.0379(7) 0.7692(4) 0.1624(13) 0.179(6) Uani 1 1 d . . .
C30 C -0.0149(8) 0.7639(6) 0.0417(11) 0.336(12) Uani 1 1 d . A .
H30A H 0.0131 0.7329 0.0230 0.503 Uiso 1 1 calc R . .
H30B H -0.0053 0.7981 0.0135 0.503 Uiso 1 1 calc R . .
H30C H -0.0838 0.7575 0.0168 0.503 Uiso 1 1 calc R . .
C31 C 0.0141(8) 0.7169(5) 0.1998(11) 0.250(7) Uani 1 1 d . A .
H31A H 0.0173 0.6853 0.1617 0.374 Uiso 1 1 calc R . .
H31B H -0.0509 0.7198 0.1927 0.374 Uiso 1 1 calc R . .
H31C H 0.0604 0.7118 0.2694 0.374 Uiso 1 1 calc R . .
C32' C 0.0253(14) 0.8115(9) 0.2493(15) 0.165(9) Uani 0.50 1 d P A 1
H32A H 0.0574 0.7961 0.3160 0.248 Uiso 0.50 1 d PR A 1
H32B H 0.0548 0.8471 0.2486 0.248 Uiso 0.50 1 d PR A 1
H32C H -0.0430 0.8170 0.2291 0.248 Uiso 0.50 1 d PR A 1
C32 C -0.0154(12) 0.8283(7) 0.1427(17) 0.149(8) Uani 0.50 1 d P A 2
H32D H -0.0437 0.8377 0.0727 0.224 Uiso 0.50 1 d PR A 2
H32E H -0.0661 0.8265 0.1623 0.224 Uiso 0.50 1 d PR A 2
H32F H 0.0317 0.8565 0.1817 0.224 Uiso 0.50 1 d PR A 2
C33 C 0.4010(5) 0.3982(3) 0.3901(5) 0.0806(18) Uani 1 1 d . . .
C34 C 0.3044(5) 0.4069(4) 0.3596(6) 0.120(3) Uani 1 1 d . . .
H34A H 0.2779 0.4430 0.3446 0.144 Uiso 1 1 calc R . .
C35 C 0.2466(6) 0.3612(4) 0.3513(7) 0.138(3) Uani 1 1 d . . .
H35A H 0.1797 0.3665 0.3279 0.166 Uiso 1 1 calc R . .
C36 C 0.2852(7) 0.3076(4) 0.3770(7) 0.134(3) Uani 1 1 d . . .
H36A H 0.2456 0.2771 0.3724 0.161 Uiso 1 1 calc R . .
C37 C 0.3840(6) 0.3006(4) 0.4096(6) 0.126(3) Uani 1 1 d . . .
H37A H 0.4111 0.2647 0.4269 0.152 Uiso 1 1 calc R . .
C38 C 0.4436(6) 0.3454(3) 0.4172(6) 0.113(3) Uani 1 1 d . . .
H38A H 0.5105 0.3403 0.4400 0.135 Uiso 1 1 calc R . .
C39 C 0.4371(5) 0.4978(3) 0.3549(5) 0.087(2) Uani 1 1 d . . .
C40 C 0.5242(4) 0.5264(3) 0.3727(5) 0.083(2) Uani 1 1 d . . .
C41 C 0.6004(5) 0.4866(3) 0.4301(5) 0.092(2) Uani 1 1 d . . .
C42 C 0.7108(4) 0.4921(3) 0.4758(5) 0.132(3) Uani 1 1 d . . .
H42A H 0.7413 0.4580 0.5105 0.198 Uiso 1 1 calc R . .
H42B H 0.7327 0.5231 0.5223 0.198 Uiso 1 1 calc R . .
H42C H 0.7283 0.4989 0.4235 0.198 Uiso 1 1 calc R . .
C43 C 0.5240(5) 0.5810(3) 0.3361(5) 0.100(2) Uani 1 1 d . . .
C44 C 0.6177(5) 0.6099(3) 0.3557(6) 0.122(3) Uani 1 1 d . . .
H44A H 0.6655 0.5812 0.3637 0.146 Uiso 1 1 calc R . .
H44B H 0.6423 0.6299 0.4191 0.146 Uiso 1 1 calc R . .
C45 C 0.6118(5) 0.6518(4) 0.2753(7) 0.118(3) Uani 1 1 d . . .
C46 C 0.5622(8) 0.6268(6) 0.1741(7) 0.253(8) Uani 1 1 d . . .
H46A H 0.5984 0.5944 0.1717 0.380 Uiso 1 1 calc R . .
H46B H 0.5589 0.6541 0.1256 0.380 Uiso 1 1 calc R . .
H46C H 0.4971 0.6155 0.1591 0.380 Uiso 1 1 calc R . .
C47 C 0.7208(5) 0.6697(4) 0.3091(7) 0.179(5) Uani 1 1 d . . .
H47A H 0.7562 0.6382 0.3023 0.269 Uiso 1 1 calc R . .
H47B H 0.7511 0.6817 0.3780 0.269 Uiso 1 1 calc R . .
H47C H 0.7216 0.7002 0.2676 0.269 Uiso 1 1 calc R . .
C48 C 0.5585(7) 0.7055(4) 0.2905(9) 0.210(5) Uani 1 1 d . . .
H48A H 0.4915 0.6963 0.2715 0.315 Uiso 1 1 calc R . .
H48B H 0.5604 0.7359 0.2494 0.315 Uiso 1 1 calc R . .
H48C H 0.5915 0.7167 0.3598 0.315 Uiso 1 1 calc R . .

loop_
_atom_site_aniso_label
_atom_site_aniso_U_11
_atom_site_aniso_U_22
_atom_site_aniso_U_33
_atom_site_aniso_U_23
_atom_site_aniso_U_13
_atom_site_aniso_U_12
Te1 0.04002(16) 0.0583(2) 0.04555(18) 0.0162(2) 0.02150(13) 0.0108(2)
O1 0.082(3) 0.117(4) 0.091(3) -0.008(3) 0.043(3) -0.003(3)
O1W 0.098(3) 0.112(4) 0.090(3) 0.010(3) 0.036(3) -0.006(3)
O2 0.093(3) 0.122(4) 0.093(3) 0.011(3) 0.048(3) 0.014(3)
O3 0.122(4) 0.089(4) 0.094(3) 0.031(3) 0.061(3) 0.035(3)
O4 0.118(4) 0.100(4) 0.095(3) 0.025(3) 0.059(3) 0.024(3)
O5 0.068(3) 0.103(4) 0.107(4) 0.030(3) 0.034(3) 0.010(3)
O6 0.073(3) 0.121(4) 0.120(4) 0.058(3) 0.042(3) 0.013(3)
N1 0.078(4) 0.113(5) 0.096(4) -0.017(4) 0.051(4) -0.015(4)
N2 0.104(5) 0.110(6) 0.115(5) -0.023(4) 0.063(4) -0.012(4)
N3 0.117(4) 0.096(5) 0.090(4) 0.025(4) 0.065(4) 0.017(4)
N4 0.166(6) 0.077(5) 0.111(5) 0.010(4) 0.069(5) 0.024(4)
N5 0.066(3) 0.087(4) 0.082(4) 0.026(3) 0.027(3) 0.013(3)
N6 0.063(3) 0.101(5) 0.107(4) 0.026(4) 0.034(3) 0.005(3)
C1 0.075(5) 0.118(7) 0.084(5) -0.003(5) 0.048(4) 0.000(5)
C2 0.127(7) 0.160(9) 0.164(9) -0.066(7) 0.100(7) -0.052(6)
C3 0.145(8) 0.243(13) 0.186(10) -0.085(9) 0.129(8) -0.062(8)
C4 0.131(8) 0.199(12) 0.158(9) -0.013(9) 0.101(7) 0.007(9)
C5 0.210(11) 0.171(11) 0.228(13) 0.026(10) 0.177(11) 0.029(10)
C6 0.174(9) 0.117(8) 0.214(10) 0.024(7) 0.154(8) 0.007(6)
C7 0.069(5) 0.097(6) 0.082(5) -0.007(5) 0.031(4) -0.009(4)
C8 0.071(4) 0.106(6) 0.085(5) -0.009(5) 0.045(4) -0.003(4)
C9 0.092(5) 0.091(6) 0.091(6) 0.003(5) 0.043(5) 0.010(5)
C10 0.177(9) 0.122(7) 0.151(8) -0.053(7) 0.075(7) -0.035(6)
C11 0.076(5) 0.113(7) 0.089(5) 0.002(5) 0.029(4) -0.002(5)
C12 0.120(6) 0.155(8) 0.097(6) -0.037(6) 0.051(5) 0.032(6)
C13 0.112(6) 0.110(7) 0.127(7) 0.001(5) 0.074(5) 0.028(5)
C14 0.192(10) 0.220(11) 0.178(10) -0.083(9) 0.114(8) 0.011(8)
C15 0.192(11) 0.189(12) 0.49(2) -0.033(13) 0.240(14) -0.022(9)
C16 0.312(16) 0.342(18) 0.188(11) 0.158(12) 0.159(12) 0.228(14)
C17 0.095(5) 0.087(6) 0.077(5) 0.020(4) 0.054(4) 0.020(4)
C18 0.173(8) 0.073(6) 0.140(7) 0.007(5) 0.107(7) 0.006(6)
C19 0.187(9) 0.129(8) 0.140(8) 0.011(7) 0.116(7) 0.004(7)
C20 0.164(9) 0.115(8) 0.143(8) -0.007(7) 0.095(7) 0.000(7)
C21 0.114(6) 0.159(10) 0.123(7) 0.013(7) 0.077(6) 0.006(6)
C22 0.098(5) 0.124(7) 0.099(6) 0.015(5) 0.055(5) 0.002(5)
C23 0.091(5) 0.077(5) 0.080(5) 0.035(4) 0.035(4) 0.029(4)
C24 0.116(6) 0.083(5) 0.074(5) 0.013(4) 0.052(4) 0.035(4)
C25 0.151(7) 0.081(6) 0.087(6) 0.018(5) 0.058(5) 0.025(5)
C26 0.252(11) 0.075(6) 0.198(10) 0.019(6) 0.130(9) 0.061(7)
C27 0.072(4) 0.104(6) 0.076(5) -0.014(4) 0.030(4) 0.009(4)
C28 0.088(5) 0.108(6) 0.135(7) -0.042(5) 0.050(5) -0.006(5)
C29 0.095(7) 0.102(8) 0.363(18) -0.075(10) 0.125(10) -0.014(6)
C30 0.159(11) 0.206(15) 0.38(2) -0.004(16) -0.091(13) -0.003(10)
C31 0.186(11) 0.180(12) 0.45(2) -0.011(14) 0.208(14) -0.047(10)
C32' 0.18(2) 0.16(2) 0.20(2) -0.061(18) 0.12(2) 0.029(15)
C32 0.108(13) 0.108(15) 0.26(2) -0.057(18) 0.105(17) 0.016(11)
C33 0.073(4) 0.081(5) 0.085(4) 0.009(4) 0.034(4) -0.013(5)
C34 0.070(4) 0.130(7) 0.162(7) 0.062(6) 0.055(5) -0.002(5)
C35 0.088(6) 0.137(8) 0.174(9) 0.062(7) 0.049(6) 0.004(6)
C36 0.103(7) 0.135(9) 0.156(8) 0.038(7) 0.053(6) -0.014(6)
C37 0.104(6) 0.090(7) 0.159(8) -0.014(6) 0.040(6) -0.017(5)
C38 0.104(6) 0.069(6) 0.142(7) 0.005(5) 0.039(5) -0.006(5)
C39 0.058(4) 0.094(6) 0.104(5) 0.036(4) 0.036(4) 0.025(4)
C40 0.054(4) 0.094(5) 0.105(5) 0.037(4) 0.040(4) 0.008(4)
C41 0.065(4) 0.104(6) 0.107(6) 0.037(5) 0.040(4) 0.011(4)
C42 0.052(4) 0.162(8) 0.162(7) 0.061(6) 0.034(5) 0.018(4)
C43 0.054(4) 0.116(7) 0.121(6) 0.052(5) 0.033(4) 0.011(4)
C44 0.082(5) 0.127(7) 0.161(7) 0.055(6) 0.061(5) -0.010(4)
C45 0.094(5) 0.109(7) 0.182(9) 0.048(6) 0.091(6) 0.009(5)
C46 0.239(13) 0.44(2) 0.081(7) -0.024(10) 0.079(8) -0.123(13)
C47 0.106(6) 0.221(11) 0.229(11) 0.093(9) 0.094(7) -0.012(7)
C48 0.183(10) 0.149(9) 0.327(16) 0.059(10) 0.143(10) 0.069(8)

loop_
_atom_type_symbol
_atom_type_description
_atom_type_scat_dispersion_real
_atom_type_scat_dispersion_imag
_atom_type_scat_source
C C 0.0033 0.0016 'International Tables Vol C Tables 4.2.6.8 and 6.1.1.4'
H H 0.0000 0.0000 'International Tables Vol C Tables 4.2.6.8 and 6.1.1.4'
N N 0.0061 0.0033 'International Tables Vol C Tables 4.2.6.8 and 6.1.1.4'
O O 0.0106 0.0060 'International Tables Vol C Tables 4.2.6.8 and 6.1.1.4'
Te Te -0.5308 1.6751 'International Tables Vol C Tables 4.2.6.8 and 6.1.1.4'

loop_
_geom_angle_atom_site_label_1
_geom_angle_atom_site_label_2
_geom_angle_atom_site_label_3
_geom_angle
O3 Te1 O1 126.05(16)
O3 Te1 O4 73.90(16)
O1 Te1 O4 85.12(17)
O3 Te1 O5 132.30(15)
O1 Te1 O5 84.02(16)
O4 Te1 O5 152.27(16)
O3 Te1 O2 77.29(17)
O1 Te1 O2 74.03(16)
O4 Te1 O2 123.20(16)
O5 Te1 O2 77.77(16)
O3 Te1 O6 78.40(15)
O1 Te1 O6 154.93(15)
O4 Te1 O6 109.78(17)
O5 Te1 O6 73.52(14)
O2 Te1 O6 110.84(17)
O3 Te1 O1W 129.61(16)
O1 Te1 O1W 86.54(15)
O4 Te1 O1W 72.02(15)
O5 Te1 O1W 81.92(15)
O2 Te1 O1W 153.09(16)
O6 Te1 O1W 79.52(15)
C7 O1 Te1 128.6(4)
C11 O2 Te1 137.3(5)
C23 O3 Te1 132.0(4)
C27 O4 Te1 139.2(4)
C39 O5 Te1 131.9(4)
C43 O6 Te1 141.4(4)
C7 N1 C1 132.8(7)
C7 N1 N2 110.6(6)
C1 N1 N2 116.6(6)
C9 N2 N1 104.2(6)
C23 N3 C17 128.2(7)
C23 N3 N4 109.9(6)
C17 N3 N4 121.9(6)
C25 N4 N3 105.0(6)
C39 N5 C33 130.7(6)
C39 N5 N6 109.4(5)
C33 N5 N6 119.7(5)
C41 N6 N5 105.5(5)
C6 C1 C2 118.2(8)
C6 C1 N1 119.7(8)
C2 C1 N1 122.1(8)
C1 C2 C3 122.4(9)
C4 C3 C2 120.5(10)
C3 C4 C5 117.1(10)
C4 C5 C6 121.8(10)
C1 C6 C5 119.9(10)
O1 C7 N1 121.4(7)
O1 C7 C8 130.4(7)
N1 C7 C8 108.2(7)
C11 C8 C7 124.9(8)
C11 C8 C9 131.2(8)
C7 C8 C9 103.8(6)
N2 C9 C8 113.1(7)
N2 C9 C10 115.3(8)
C8 C9 C10 131.6(8)
O2 C11 C8 118.9(8)
O2 C11 C12 113.3(7)
C8 C11 C12 127.7(8)
C13 C12 C11 118.2(6)
C15 C13 C12 111.7(8)
C15 C13 C16 110.1(9)
C12 C13 C16 107.8(7)
C15 C13 C14 110.2(8)
C12 C13 C14 108.6(7)
C16 C13 C14 108.3(8)
C18 C17 C22 123.7(7)
C18 C17 N3 120.8(7)
C22 C17 N3 115.5(8)
C17 C18 C19 119.6(8)
C20 C19 C18 119.7(9)
C19 C20 C21 119.5(9)
C20 C21 C22 122.2(8)
C17 C22 C21 115.3(8)
O3 C23 N3 121.7(7)
O3 C23 C24 130.5(7)
N3 C23 C24 107.8(6)
C23 C24 C25 105.4(6)
C23 C24 C27 120.0(7)
C25 C24 C27 134.6(7)
N4 C25 C24 111.9(7)
N4 C25 C26 115.4(8)
C24 C25 C26 132.7(8)
O4 C27 C24 122.5(6)
O4 C27 C28 115.3(7)
C24 C27 C28 122.3(7)
C27 C28 C29 117.0(6)
C31 C29 C28 113.9(11)
C31 C29 C32 127.9(10)
C28 C29 C32 110.5(9)
C31 C29 C30 106.4(10)
C28 C29 C30 106.6(11)
C32 C29 C30 85.1(13)
C31 C29 C32' 93.5(13)
C28 C29 C32' 99.9(10)
C32 C29 C32' 52.8(8)
C30 C29 C32' 136.2(12)
C34 C33 C38 122.2(7)
C34 C33 N5 119.4(7)
C38 C33 N5 118.4(6)
C33 C34 C35 118.5(8)
C34 C35 C36 121.6(8)
C37 C36 C35 118.3(8)
C36 C37 C38 121.6(8)
C37 C38 C33 117.9(7)
O5 C39 N5 121.3(6)
O5 C39 C40 129.9(6)
N5 C39 C40 108.8(5)
C43 C40 C39 122.7(6)
C43 C40 C41 133.7(6)
C39 C40 C41 103.6(6)
N6 C41 C40 112.6(6)
N6 C41 C42 117.4(6)
C40 C41 C42 130.1(6)
O6 C43 C40 120.4(6)
O6 C43 C44 118.2(6)
C40 C43 C44 121.3(6)
C43 C44 C45 116.5(6)
C46 C45 C44 111.4(8)
C46 C45 C47 113.6(8)
C44 C45 C47 105.2(6)
C46 C45 C48 114.9(9)
C44 C45 C48 104.3(7)
C47 C45 C48 106.6(7)

loop_
_geom_bond_atom_site_label_1
_geom_bond_atom_site_label_2
_geom_bond_distance
Te1 O3 2.282(4)
Te1 O1 2.285(4)
Te1 O4 2.288(5)
Te1 O5 2.306(4)
Te1 O2 2.307(5)
Te1 O6 2.319(4)
Te1 O1W 2.404(4)
O1 C7 1.299(7)
O2 C11 1.322(8)
O3 C23 1.303(7)
O4 C27 1.289(7)
O5 C39 1.286(6)
O6 C43 1.255(7)
N1 C7 1.361(7)
N1 C1 1.410(8)
N1 N2 1.417(7)
N2 C9 1.322(8)
N3 C23 1.374(7)
N3 C17 1.422(7)
N3 N4 1.423(7)
N4 C25 1.348(8)
N5 C39 1.384(7)
N5 C33 1.412(7)
N5 N6 1.423(6)
N6 C41 1.342(7)
C1 C6 1.340(9)
C1 C2 1.350(9)
C2 C3 1.395(10)
C3 C4 1.340(11)
C4 C5 1.381(12)
C5 C6 1.401(10)
C7 C8 1.394(9)
C8 C11 1.361(9)
C8 C9 1.428(9)
C9 C10 1.504(9)
C11 C12 1.513(9)
C12 C13 1.512(8)
C13 C15 1.501(11)
C13 C16 1.521(11)
C13 C14 1.551(10)
C17 C18 1.370(9)
C17 C22 1.381(8)
C18 C19 1.408(9)
C19 C20 1.376(10)
C20 C21 1.388(10)
C21 C22 1.436(9)
C23 C24 1.401(8)
C24 C25 1.414(9)
C24 C27 1.428(8)
C25 C26 1.490(9)
C27 C28 1.517(8)
C28 C29 1.521(9)
C29 C31 1.478(15)
C29 C32 1.582(18)
C29 C30 1.611(18)
C29 C32' 1.734(19)
C33 C34 1.355(8)
C33 C38 1.386(8)
C34 C35 1.374(9)
C35 C36 1.380(10)
C36 C37 1.375(9)
C37 C38 1.375(9)
C39 C40 1.416(8)
C40 C43 1.408(8)
C40 C41 1.438(8)
C41 C42 1.515(8)
C43 C44 1.499(8)
C44 C45 1.538(9)
C45 C46 1.472(11)
C45 C47 1.571(9)
C45 C48 1.591(10)

loop_
_geom_torsion_atom_site_label_1
_geom_torsion_atom_site_label_2
_geom_torsion_atom_site_label_3
_geom_torsion_atom_site_label_4
_geom_torsion
O3 Te1 O1 C7 82.6(6)
O4 Te1 O1 C7 148.7(6)
O5 Te1 O1 C7 -56.9(6)
O2 Te1 O1 C7 22.1(5)
O6 Te1 O1 C7 -83.1(7)
O1W Te1 O1 C7 -139.1(6)
O3 Te1 O2 C11 -159.6(7)
O1 Te1 O2 C11 -25.8(6)
O4 Te1 O2 C11 -98.7(7)
O5 Te1 O2 C11 61.4(7)
O6 Te1 O2 C11 128.3(6)
O1W Te1 O2 C11 19.6(8)
O1 Te1 O3 C23 85.3(6)
O4 Te1 O3 C23 13.9(6)
O5 Te1 O3 C23 -155.5(5)
O2 Te1 O3 C23 144.4(6)
O6 Te1 O3 C23 -100.8(6)
O1W Te1 O3 C23 -35.1(6)
O3 Te1 O4 C27 -12.2(7)
O1 Te1 O4 C27 -142.0(7)
O5 Te1 O4 C27 150.8(6)
O2 Te1 O4 C27 -74.7(7)
O6 Te1 O4 C27 58.7(7)
O1W Te1 O4 C27 130.1(7)
O3 Te1 O5 C39 53.2(7)
O1 Te1 O5 C39 -172.0(6)
O4 Te1 O5 C39 -104.6(6)
O2 Te1 O5 C39 113.1(6)
O6 Te1 O5 C39 -3.3(6)
O1W Te1 O5 C39 -84.7(6)
O3 Te1 O6 C43 -137.8(8)
O1 Te1 O6 C43 30.5(10)
O4 Te1 O6 C43 154.2(8)
O5 Te1 O6 C43 3.2(8)
O2 Te1 O6 C43 -66.3(8)
O1W Te1 O6 C43 87.8(8)
C7 N1 N2 C9 -0.7(8)
C1 N1 N2 C9 177.4(6)
C23 N3 N4 C25 -2.6(8)
C17 N3 N4 C25 175.6(6)
C39 N5 N6 C41 0.7(7)
C33 N5 N6 C41 175.4(6)
C7 N1 C1 C6 -174.0(8)
N2 N1 C1 C6 8.4(10)
C7 N1 C1 C2 7.0(12)
N2 N1 C1 C2 -170.5(7)
C6 C1 C2 C3 -0.9(14)
N1 C1 C2 C3 178.1(8)
C1 C2 C3 C4 -0.1(16)
C2 C3 C4 C5 2.0(17)
C3 C4 C5 C6 -3.2(18)
C2 C1 C6 C5 -0.3(14)
N1 C1 C6 C5 -179.3(8)
C4 C5 C6 C1 2.4(17)
Te1 O1 C7 N1 161.6(4)
Te1 O1 C7 C8 -16.5(11)
C1 N1 C7 O1 3.3(12)
N2 N1 C7 O1 -179.0(6)
C1 N1 C7 C8 -178.3(7)
N2 N1 C7 C8 -0.6(8)
O1 C7 C8 C11 -3.5(12)
N1 C7 C8 C11 178.2(6)
O1 C7 C8 C9 179.8(7)
N1 C7 C8 C9 1.6(8)
N1 N2 C9 C8 1.8(8)
N1 N2 C9 C10 -178.3(6)
C11 C8 C9 N2 -178.5(7)
C7 C8 C9 N2 -2.2(8)
C11 C8 C9 C10 1.5(14)
C7 C8 C9 C10 177.9(7)
Te1 O2 C11 C8 18.4(11)
Te1 O2 C11 C12 -164.2(4)
C7 C8 C11 O2 3.5(11)
C9 C8 C11 O2 179.2(7)
C7 C8 C11 C12 -173.4(7)
C9 C8 C11 C12 2.3(13)
O2 C11 C12 C13 65.2(10)
C8 C11 C12 C13 -117.7(9)
C11 C12 C13 C15 -69.6(11)
C11 C12 C13 C16 51.5(11)
C11 C12 C13 C14 168.7(8)
C23 N3 C17 C18 25.8(11)
N4 N3 C17 C18 -152.1(7)
C23 N3 C17 C22 -155.7(6)
N4 N3 C17 C22 26.5(9)
C22 C17 C18 C19 -1.3(12)
N3 C17 C18 C19 177.1(7)
C17 C18 C19 C20 2.1(14)
C18 C19 C20 C21 -2.1(15)
C19 C20 C21 C22 1.2(14)
C18 C17 C22 C21 0.4(11)
N3 C17 C22 C21 -178.1(6)
C20 C21 C22 C17 -0.3(12)
Te1 O3 C23 N3 168.6(4)
Te1 O3 C23 C24 -11.5(11)
C17 N3 C23 O3 4.5(11)
N4 N3 C23 O3 -177.5(6)
C17 N3 C23 C24 -175.4(6)
N4 N3 C23 C24 2.6(8)
O3 C23 C24 C25 178.5(7)
N3 C23 C24 C25 -1.6(8)
O3 C23 C24 C27 -2.2(12)
N3 C23 C24 C27 177.6(6)
N3 N4 C25 C24 1.5(9)
N3 N4 C25 C26 -177.8(7)
C23 C24 C25 N4 0.0(9)
C27 C24 C25 N4 -179.1(7)
C23 C24 C25 C26 179.2(9)
C27 C24 C25 C26 0.0(16)
Te1 O4 C27 C24 5.7(11)
Te1 O4 C27 C28 -174.4(4)
C23 C24 C27 O4 5.4(10)
C25 C24 C27 O4 -175.6(8)
C23 C24 C27 C28 -174.4(6)
C25 C24 C27 C28 4.6(12)
O4 C27 C28 C29 -68.1(11)
C24 C27 C28 C29 111.7(10)
C27 C28 C29 C31 58.7(15)
C27 C28 C29 C32 -149.2(12)
C27 C28 C29 C30 -58.3(13)
C27 C28 C29 C32' 157.0(10)
C39 N5 C33 C34 -16.6(11)
N6 N5 C33 C34 169.9(6)
C39 N5 C33 C38 164.4(7)
N6 N5 C33 C38 -9.1(9)
C38 C33 C34 C35 -2.9(12)
N5 C33 C34 C35 178.0(7)
C33 C34 C35 C36 2.6(14)
C34 C35 C36 C37 -1.3(15)
C35 C36 C37 C38 0.3(14)
C36 C37 C38 C33 -0.6(13)
C34 C33 C38 C37 2.0(12)
N5 C33 C38 C37 -179.0(7)
Te1 O5 C39 N5 -175.9(4)
Te1 O5 C39 C40 4.6(11)
C33 N5 C39 O5 7.3(11)
N6 N5 C39 O5 -178.7(6)
C33 N5 C39 C40 -173.0(6)
N6 N5 C39 C40 1.0(8)
O5 C39 C40 C43 -3.3(13)
N5 C39 C40 C43 177.1(7)
O5 C39 C40 C41 177.5(7)
N5 C39 C40 C41 -2.1(8)
N5 N6 C41 C40 -2.1(8)
N5 N6 C41 C42 178.2(6)
C43 C40 C41 N6 -176.4(8)
C39 C40 C41 N6 2.6(8)
C43 C40 C41 C42 3.3(14)
C39 C40 C41 C42 -177.7(7)
Te1 O6 C43 C40 -3.5(13)
Te1 O6 C43 C44 178.4(5)
C39 C40 C43 O6 2.4(12)
C41 C40 C43 O6 -178.7(7)
C39 C40 C43 C44 -179.5(7)
C41 C40 C43 C44 -0.7(14)
O6 C43 C44 C45 -32.1(11)
C40 C43 C44 C45 149.8(8)
C43 C44 C45 C46 -50.0(10)
C43 C44 C45 C47 -173.6(7)
C43 C44 C45 C48 74.4(10)
